data_2229486
loop_
_publ_author_name
'Sun, Dian-Zhen'
'Zhang, Guang-Ju'
'Chen, Hai-Yan'
'He, Jiang-Hong'
'Yan, Shi-Wei'

_publ_section_title
;
 Diaquabis[8-ethyl-5-oxo-2-(piperazin-4-ium-1-yl)-5,8-dihydropyrido[2,3-<i>d</i>]pyrimidine-6-carboxylato]copper(II)
 bis[4-(4-carboxyphenoxy)benzoate]
;
_journal_coeditor_code RK2260
_journal_issue 3
_journal_name_full 'Acta Crystallographica Section E'
_journal_page_first m388
_journal_paper_doi 10.1107/S1600536811006672
_journal_volume 67
_journal_year 2011
_chemical_formula_iupac '[Cu (C14 H17 N5 O3)2 (H2 O)2] (C14 H9 O5)2'
_chemical_formula_moiety 'C28 H38 Cu N10 O8 2+, 2(C14 H9 O5 -)'
_chemical_formula_sum 'C56 H56 Cu N10 O18'
_chemical_formula_weight 1220.66
_chemical_name_systematic
;
Diaquabis[8-ethyl-5-oxo-2-(piperazin-4-ium-1-yl)-5,8-dihydropyrido[2,3-
<i>d</i>]pyrimidine-6-carboxylato]copper(II) bis[4-(4-carboxyphenoxy)benzoate]
;
_space_group_IT_number 2
_symmetry_cell_setting triclinic
_symmetry_space_group_name_Hall '-P 1'
_symmetry_space_group_name_H-M 'P -1'
_atom_sites_solution_hydrogens geom
_atom_sites_solution_primary direct
_atom_sites_solution_secondary difmap
_audit_creation_method SHELXL97
_cell_angle_alpha 76.222(10)
_cell_angle_beta 73.299(10)
_cell_angle_gamma 81.015(10)
_cell_formula_units_Z 1
_cell_length_a 8.611(8)
_cell_length_b 12.555(12)
_cell_length_c 13.436(12)
_cell_measurement_reflns_used 11977
_cell_measurement_temperature 295(2)
_cell_measurement_theta_max 27.00
_cell_measurement_theta_min 2.48
_cell_volume 1345(2)
_computing_cell_refinement '<i>SAINT</i> (Bruker, 2001)'
_computing_data_collection '<i>SMART</i> (Bruker, 2001)'
_computing_data_reduction '<i>SAINT</i> (Bruker, 2001)'
_computing_molecular_graphics '<i>SHELXTL</i> (Sheldrick, 2008)'
_computing_publication_material '<i>SHELXL97</i> (Sheldrick, 2008)'
_computing_structure_refinement '<i>SHELXL97</i> (Sheldrick, 2008)'
_computing_structure_solution '<i>SHELXS97</i> (Sheldrick, 2008)'
_diffrn_ambient_temperature 295(2)
_diffrn_measured_fraction_theta_full 0.988
_diffrn_measured_fraction_theta_max 0.988
_diffrn_measurement_device_type 'Bruker SMART CCD'
_diffrn_measurement_method '\f and \w'
_diffrn_radiation_monochromator graphite
_diffrn_radiation_source 'fine-focus sealed tube'
_diffrn_radiation_type MoK\a
_diffrn_radiation_wavelength 0.71073
_diffrn_reflns_av_R_equivalents 0.0859
_diffrn_reflns_av_sigmaI/netI 0.0790
_diffrn_reflns_limit_h_max 10
_diffrn_reflns_limit_h_min -10
_diffrn_reflns_limit_k_max 16
_diffrn_reflns_limit_k_min -15
_diffrn_reflns_limit_l_max 17
_diffrn_reflns_limit_l_min -17
_diffrn_reflns_number 11977
_diffrn_reflns_theta_full 27.00
_diffrn_reflns_theta_max 27.00
_diffrn_reflns_theta_min 2.48
_exptl_absorpt_coefficient_mu 0.494
_exptl_absorpt_correction_T_max 0.8541
_exptl_absorpt_correction_T_min 0.8012
_exptl_absorpt_correction_type multi-scan
_exptl_absorpt_process_details '(<i>SADABS</i>; Sheldrick, 1996)'
_exptl_crystal_colour blue
_exptl_crystal_density_diffrn 1.507
_exptl_crystal_density_method 'not measured'
_exptl_crystal_description block
_exptl_crystal_F_000 635
_exptl_crystal_size_max 0.47
_exptl_crystal_size_mid 0.41
_exptl_crystal_size_min 0.33
_refine_diff_density_max 0.563
_refine_diff_density_min -1.014
_refine_ls_extinction_method none
_refine_ls_goodness_of_fit_ref 1.040
_refine_ls_hydrogen_treatment mixed
_refine_ls_matrix_type full
_refine_ls_number_parameters 397
_refine_ls_number_reflns 5790
_refine_ls_number_restraints 3
_refine_ls_restrained_S_all 1.041
_refine_ls_R_factor_all 0.0576
_refine_ls_R_factor_gt 0.0493
_refine_ls_shift/su_max 0.000
_refine_ls_shift/su_mean 0.000
_refine_ls_structure_factor_coef Fsqd
_refine_ls_weighting_details 'calc w=1/[\s^2^(Fo^2^)+(0.0800P)^2^] where P=(Fo^2^+2Fc^2^)/3'
_refine_ls_weighting_scheme calc
_refine_ls_wR_factor_gt 0.1344
_refine_ls_wR_factor_ref 0.1400
_reflns_number_gt 4801
_reflns_number_total 5790
_reflns_threshold_expression I>2\s(I)
_cod_data_source_file rk2260.cif
_cod_data_source_block I
_cod_database_code 2229486
_cod_database_fobs_code 2229486

loop_
_symmetry_equiv_pos_as_xyz
'x, y, z'
'-x, -y, -z'

loop_
_atom_site_type_symbol
_atom_site_label
_atom_site_fract_x
_atom_site_fract_y
_atom_site_fract_z
_atom_site_U_iso_or_equiv
_atom_site_adp_type
_atom_site_calc_flag
_atom_site_refinement_flags
_atom_site_occupancy
_atom_site_disorder_assembly
_atom_site_disorder_group
Cu Cu1 0.0000 0.0000 0.0000 0.03389(14) Uani d S 1 . .
O O1 -0.47101(18) 0.10445(10) 0.11352(13) 0.0351(3) Uani d . 1 . .
O OW1 -0.0750(3) -0.05617(16) 0.20934(15) 0.0526(5) Uani d D 1 . .
H HW1A -0.118(3) -0.0156(16) 0.2544(16) 0.049(8) Uiso d D 1 . .
H HW1B -0.129(3) -0.1115(15) 0.229(2) 0.064(10) Uiso d D 1 . .
O O2 -0.21239(17) 0.08163(10) 0.02336(13) 0.0348(3) Uani d . 1 . .
O O3 -0.09237(18) -0.13240(11) -0.00203(13) 0.0379(4) Uani d . 1 . .
O O4 0.2629(2) -0.06638(13) 0.62834(14) 0.0541(5) Uani d . 1 . .
O O5 0.3377(2) -0.15031(13) 0.49121(16) 0.0545(5) Uani d . 1 . .
O O6 -0.4437(2) 0.68639(12) 0.46026(13) 0.0425(4) Uani d . 1 . .
H H6A -0.494(4) 0.745(2) 0.470(2) 0.056(8) Uiso d . 1 . .
O O7 -0.3132(2) 0.78539(12) 0.30621(13) 0.0491(4) Uani d . 1 . .
O O8 0.05881(19) 0.31270(11) 0.26786(11) 0.0360(4) Uani d . 1 . .
N N1 -0.3807(2) -0.77991(12) 0.23764(13) 0.0296(4) Uani d . 1 . .
H H1A -0.4293 -0.8192 0.2091 0.036 Uiso calc R 1 . .
H H1B -0.3499 -0.8254 0.2928 0.036 Uiso calc R 1 . .
N N2 -0.4064(2) -0.57091(12) 0.10300(14) 0.0302(4) Uani d . 1 . .
N N3 -0.2207(2) -0.44274(12) 0.01642(13) 0.0286(4) Uani d . 1 . .
N N4 -0.48747(19) -0.39169(12) 0.12450(13) 0.0245(3) Uani d . 1 . .
N N5 -0.56161(19) -0.21098(12) 0.14742(13) 0.0244(3) Uani d . 1 . .
C C1 -0.3500(2) 0.04524(15) 0.07391(16) 0.0277(4) Uani d . 1 . .
C C2 -0.3694(2) -0.07372(14) 0.08278(15) 0.0248(4) Uani d . 1 . .
C C3 -0.2405(2) -0.15063(14) 0.04021(15) 0.0252(4) Uani d . 1 . .
C C4 -0.2879(2) -0.25929(14) 0.05000(14) 0.0236(4) Uani d . 1 . .
C C5 -0.1829(2) -0.34213(15) 0.00345(16) 0.0284(4) Uani d . 1 . .
H H5A -0.0805 -0.3245 -0.0391 0.034 Uiso calc R 1 . .
C C6 -0.3712(2) -0.46483(14) 0.08216(15) 0.0240(4) Uani d . 1 . .
C C7 -0.4444(2) -0.28933(14) 0.10703(14) 0.0224(4) Uani d . 1 . .
C C8 -0.5211(2) -0.10795(14) 0.13354(15) 0.0255(4) Uani d . 1 . .
H H8A -0.6022 -0.0562 0.1604 0.031 Uiso calc R 1 . .
C C9 -0.7306(2) -0.23875(16) 0.20318(16) 0.0302(4) Uani d . 1 . .
H H9A -0.7622 -0.2865 0.1668 0.036 Uiso calc R 1 . .
H H9B -0.8038 -0.1717 0.1998 0.036 Uiso calc R 1 . .
C C10 -0.7491(3) -0.2952(2) 0.31814(18) 0.0485(6) Uani d . 1 . .
H H10A -0.8601 -0.3112 0.3504 0.073 Uiso calc R 1 . .
H H10B -0.7202 -0.2477 0.3550 0.073 Uiso calc R 1 . .
H H10C -0.6789 -0.3626 0.3220 0.073 Uiso calc R 1 . .
C C11 -0.2860(3) -0.65883(14) 0.06486(16) 0.0295(4) Uani d . 1 . .
H H11A -0.1919 -0.6267 0.0138 0.035 Uiso calc R 1 . .
H H11B -0.3332 -0.6995 0.0296 0.035 Uiso calc R 1 . .
C C12 -0.2338(2) -0.73607(15) 0.15641(16) 0.0301(4) Uani d . 1 . .
H H12A -0.1598 -0.7964 0.1314 0.036 Uiso calc R 1 . .
H H12B -0.1773 -0.6972 0.1877 0.036 Uiso calc R 1 . .
C C13 -0.4992(3) -0.68931(16) 0.27633(16) 0.0324(4) Uani d . 1 . .
H H13A -0.4496 -0.6494 0.3109 0.039 Uiso calc R 1 . .
H H13B -0.5941 -0.7199 0.3278 0.039 Uiso calc R 1 . .
C C14 -0.5504(2) -0.61120(15) 0.18377(18) 0.0332(5) Uani d . 1 . .
H H14A -0.6098 -0.6492 0.1536 0.040 Uiso calc R 1 . .
H H14B -0.6218 -0.5496 0.2083 0.040 Uiso calc R 1 . .
C C15 0.1449(3) 0.12351(18) 0.30272(19) 0.0443(6) Uani d . 1 . .
H H15A 0.1362 0.1210 0.2359 0.053 Uiso calc R 1 . .
C C16 0.2015(3) 0.03110(18) 0.36527(19) 0.0476(6) Uani d . 1 . .
H H16A 0.2319 -0.0340 0.3400 0.057 Uiso calc R 1 . .
C C17 0.2144(3) 0.03297(15) 0.46562(16) 0.0312(4) Uani d . 1 . .
C C18 0.1694(3) 0.13108(16) 0.50118(17) 0.0350(5) Uani d . 1 . .
H H18A 0.1772 0.1336 0.5682 0.042 Uiso calc R 1 . .
C C19 0.1130(3) 0.22545(16) 0.43918(16) 0.0328(5) Uani d . 1 . .
H H19A 0.0838 0.2909 0.4638 0.039 Uiso calc R 1 . .
C C20 0.1008(2) 0.22064(15) 0.34007(16) 0.0283(4) Uani d . 1 . .
C C21 -0.0382(2) 0.40359(15) 0.30085(16) 0.0284(4) Uani d . 1 . .
C C22 -0.0043(3) 0.50373(17) 0.23318(17) 0.0351(5) Uani d . 1 . .
H H22A 0.0823 0.5074 0.1726 0.042 Uiso calc R 1 . .
C C23 -0.1005(3) 0.59877(16) 0.25639(17) 0.0333(5) Uani d . 1 . .
H H23A -0.0785 0.6662 0.2107 0.040 Uiso calc R 1 . .
C C24 -0.2295(2) 0.59424(15) 0.34728(16) 0.0288(4) Uani d . 1 . .
C C25 -0.2633(3) 0.49235(17) 0.41362(17) 0.0365(5) Uani d . 1 . .
H H25A -0.3501 0.4883 0.4741 0.044 Uiso calc R 1 . .
C C26 -0.1687(3) 0.39667(16) 0.39035(18) 0.0354(5) Uani d . 1 . .
H H26A -0.1928 0.3287 0.4344 0.043 Uiso calc R 1 . .
C C27 0.2781(3) -0.06920(16) 0.53302(19) 0.0375(5) Uani d . 1 . .
C C28 -0.3324(3) 0.69794(16) 0.36871(17) 0.0318(4) Uani d . 1 . .

loop_
_atom_site_aniso_label
_atom_site_aniso_U_11
_atom_site_aniso_U_22
_atom_site_aniso_U_33
_atom_site_aniso_U_12
_atom_site_aniso_U_13
_atom_site_aniso_U_23
Cu1 0.0228(2) 0.02319(19) 0.0572(3) -0.00498(13) -0.00532(17) -0.01570(16)
O1 0.0281(8) 0.0259(7) 0.0542(10) 0.0003(5) -0.0070(7) -0.0204(6)
OW1 0.0558(12) 0.0515(11) 0.0439(10) -0.0037(9) -0.0031(9) -0.0101(8)
O2 0.0277(8) 0.0232(7) 0.0524(9) -0.0036(5) -0.0055(7) -0.0109(6)
O3 0.0254(8) 0.0276(7) 0.0602(10) -0.0082(6) 0.0024(7) -0.0212(6)
O4 0.0749(14) 0.0403(9) 0.0428(10) 0.0150(8) -0.0237(9) -0.0033(7)
O5 0.0603(12) 0.0321(8) 0.0657(12) 0.0172(8) -0.0160(9) -0.0140(8)
O6 0.0433(10) 0.0307(8) 0.0410(9) 0.0085(7) 0.0017(7) -0.0068(6)
O7 0.0612(12) 0.0294(8) 0.0451(10) 0.0032(7) -0.0046(8) -0.0017(7)
O8 0.0431(9) 0.0331(7) 0.0270(7) 0.0107(6) -0.0080(6) -0.0073(6)
N1 0.0354(10) 0.0264(8) 0.0285(9) -0.0012(7) -0.0120(7) -0.0049(6)
N2 0.0260(9) 0.0195(7) 0.0405(10) -0.0045(6) -0.0013(7) -0.0052(7)
N3 0.0262(9) 0.0249(8) 0.0325(9) -0.0048(6) 0.0014(7) -0.0111(6)
N4 0.0223(8) 0.0214(7) 0.0305(8) -0.0047(6) -0.0057(7) -0.0064(6)
N5 0.0206(8) 0.0229(7) 0.0284(8) -0.0028(6) -0.0022(6) -0.0075(6)
C1 0.0299(11) 0.0244(9) 0.0333(10) -0.0025(7) -0.0125(8) -0.0094(7)
C2 0.0261(10) 0.0206(8) 0.0286(10) -0.0028(7) -0.0065(8) -0.0073(7)
C3 0.0222(10) 0.0242(9) 0.0305(10) -0.0056(7) -0.0038(8) -0.0095(7)
C4 0.0217(9) 0.0233(8) 0.0268(10) -0.0038(7) -0.0046(7) -0.0081(7)
C5 0.0231(10) 0.0275(9) 0.0336(10) -0.0059(7) -0.0013(8) -0.0099(8)
C6 0.0258(10) 0.0223(8) 0.0254(9) -0.0024(7) -0.0084(8) -0.0054(7)
C7 0.0226(10) 0.0224(8) 0.0236(9) -0.0028(7) -0.0071(7) -0.0057(7)
C8 0.0246(10) 0.0232(8) 0.0288(10) -0.0004(7) -0.0043(8) -0.0103(7)
C9 0.0194(10) 0.0322(10) 0.0376(11) -0.0053(7) 0.0010(8) -0.0128(8)
C10 0.0492(15) 0.0577(14) 0.0351(13) -0.0167(11) 0.0006(11) -0.0099(11)
C11 0.0342(11) 0.0226(9) 0.0317(10) -0.0034(8) -0.0045(8) -0.0100(7)
C12 0.0269(11) 0.0298(9) 0.0366(11) 0.0013(7) -0.0079(9) -0.0156(8)
C13 0.0292(11) 0.0329(10) 0.0332(11) -0.0052(8) -0.0018(9) -0.0099(8)
C14 0.0221(10) 0.0242(9) 0.0490(13) -0.0046(7) -0.0026(9) -0.0060(8)
C15 0.0632(17) 0.0390(12) 0.0325(12) 0.0083(11) -0.0155(11) -0.0156(9)
C16 0.0695(18) 0.0336(11) 0.0399(13) 0.0162(11) -0.0149(12) -0.0205(10)
C17 0.0306(11) 0.0259(9) 0.0324(11) 0.0042(8) -0.0044(8) -0.0062(8)
C18 0.0450(13) 0.0317(10) 0.0303(11) 0.0020(9) -0.0133(9) -0.0093(8)
C19 0.0404(12) 0.0262(9) 0.0315(11) 0.0047(8) -0.0084(9) -0.0116(8)
C20 0.0242(10) 0.0294(9) 0.0289(10) 0.0016(7) -0.0052(8) -0.0061(7)
C21 0.0275(11) 0.0298(9) 0.0292(10) 0.0026(8) -0.0108(8) -0.0077(8)
C22 0.0331(12) 0.0378(11) 0.0262(10) 0.0014(9) -0.0009(9) -0.0023(8)
C23 0.0351(12) 0.0288(10) 0.0304(11) -0.0028(8) -0.0052(9) 0.0004(8)
C24 0.0291(11) 0.0296(9) 0.0286(10) -0.0003(8) -0.0092(8) -0.0072(8)
C25 0.0306(12) 0.0339(10) 0.0348(12) 0.0008(8) 0.0018(9) -0.0027(9)
C26 0.0335(12) 0.0270(10) 0.0370(12) -0.0007(8) -0.0024(9) 0.0004(8)
C27 0.0362(12) 0.0276(10) 0.0445(13) 0.0034(8) -0.0104(10) -0.0036(9)
C28 0.0333(12) 0.0303(10) 0.0327(11) 0.0004(8) -0.0106(9) -0.0081(8)

loop_
_atom_type_symbol
_atom_type_description
_atom_type_scat_dispersion_real
_atom_type_scat_dispersion_imag
_atom_type_scat_source
C C 0.0033 0.0016 'International Tables Vol C Tables 4.2.6.8 and 6.1.1.4'
H H 0.0000 0.0000 'International Tables Vol C Tables 4.2.6.8 and 6.1.1.4'
N N 0.0061 0.0033 'International Tables Vol C Tables 4.2.6.8 and 6.1.1.4'
O O 0.0106 0.0060 'International Tables Vol C Tables 4.2.6.8 and 6.1.1.4'
Cu Cu 0.3201 1.2651 'International Tables Vol C Tables 4.2.6.8 and 6.1.1.4'

loop_
_geom_angle_atom_site_label_1
_geom_angle_atom_site_label_2
_geom_angle_atom_site_label_3
_geom_angle_site_symmetry_1
_geom_angle_site_symmetry_3
_geom_angle
_geom_angle_publ_flag
O2 Cu1 O2 . 2 180.00(9) ?
O2 Cu1 O3 . 2 88.51(9) ?
O2 Cu1 O3 2 2 91.49(9) ?
O2 Cu1 O3 . . 91.49(9) ?
O2 Cu1 O3 2 . 88.51(9) ?
O3 Cu1 O3 2 . 180.00(9) ?
HW1A OW1 HW1B . . 106.0(15) ?
C1 O2 Cu1 . . 128.03(13) ?
C3 O3 Cu1 . . 124.09(12) ?
C28 O6 H6A . . 111(2) ?
C21 O8 C20 . . 121.82(16) ?
C13 N1 C12 . . 111.43(15) ?
C13 N1 H1A . . 109.3 ?
C12 N1 H1A . . 109.3 ?
C13 N1 H1B . . 109.3 ?
C12 N1 H1B . . 109.3 ?
H1A N1 H1B . . 108.0 ?
C6 N2 C14 . . 122.40(16) ?
C6 N2 C11 . . 122.31(17) ?
C14 N2 C11 . . 113.87(15) ?
C5 N3 C6 . . 115.40(16) ?
C7 N4 C6 . . 115.62(17) ?
C8 N5 C7 . . 118.91(17) ?
C8 N5 C9 . . 120.33(15) ?
C7 N5 C9 . . 120.74(15) ?
O1 C1 O2 . . 123.21(17) ?
O1 C1 C2 . . 118.03(19) ?
O2 C1 C2 . . 118.72(17) ?
C8 C2 C3 . . 119.53(17) ?
C8 C2 C1 . . 116.70(16) ?
C3 C2 C1 . . 123.76(18) ?
O3 C3 C2 . . 126.19(17) ?
O3 C3 C4 . . 118.81(16) ?
C2 C3 C4 . . 114.99(17) ?
C7 C4 C5 . . 114.89(17) ?
C7 C4 C3 . . 121.86(16) ?
C5 C4 C3 . . 123.25(18) ?
N3 C5 C4 . . 124.03(19) ?
N3 C5 H5A . . 118.0 ?
C4 C5 H5A . . 118.0 ?
N4 C6 N2 . . 117.63(18) ?
N4 C6 N3 . . 126.45(16) ?
N2 C6 N3 . . 115.89(16) ?
N4 C7 N5 . . 117.44(18) ?
N4 C7 C4 . . 123.08(16) ?
N5 C7 C4 . . 119.48(16) ?
N5 C8 C2 . . 124.93(16) ?
N5 C8 H8A . . 117.5 ?
C2 C8 H8A . . 117.5 ?
N5 C9 C10 . . 112.82(17) ?
N5 C9 H9A . . 109.0 ?
C10 C9 H9A . . 109.0 ?
N5 C9 H9B . . 109.0 ?
C10 C9 H9B . . 109.0 ?
H9A C9 H9B . . 107.8 ?
C9 C10 H10A . . 109.5 ?
C9 C10 H10B . . 109.5 ?
H10A C10 H10B . . 109.5 ?
C9 C10 H10C . . 109.5 ?
H10A C10 H10C . . 109.5 ?
H10B C10 H10C . . 109.5 ?
N2 C11 C12 . . 110.25(17) ?
N2 C11 H11A . . 109.6 ?
C12 C11 H11A . . 109.6 ?
N2 C11 H11B . . 109.6 ?
C12 C11 H11B . . 109.6 ?
H11A C11 H11B . . 108.1 ?
N1 C12 C11 . . 109.21(17) ?
N1 C12 H12A . . 109.8 ?
C11 C12 H12A . . 109.8 ?
N1 C12 H12B . . 109.8 ?
C11 C12 H12B . . 109.8 ?
H12A C12 H12B . . 108.3 ?
N1 C13 C14 . . 109.85(18) ?
N1 C13 H13A . . 109.7 ?
C14 C13 H13A . . 109.7 ?
N1 C13 H13B . . 109.7 ?
C14 C13 H13B . . 109.7 ?
H13A C13 H13B . . 108.2 ?
N2 C14 C13 . . 109.62(17) ?
N2 C14 H14A . . 109.7 ?
C13 C14 H14A . . 109.7 ?
N2 C14 H14B . . 109.7 ?
C13 C14 H14B . . 109.7 ?
H14A C14 H14B . . 108.2 ?
C16 C15 C20 . . 119.3(2) ?
C16 C15 H15A . . 120.3 ?
C20 C15 H15A . . 120.3 ?
C15 C16 C17 . . 121.2(2) ?
C15 C16 H16A . . 119.4 ?
C17 C16 H16A . . 119.4 ?
C18 C17 C16 . . 118.30(18) ?
C18 C17 C27 . . 121.2(2) ?
C16 C17 C27 . . 120.53(19) ?
C19 C18 C17 . . 121.5(2) ?
C19 C18 H18A . . 119.3 ?
C17 C18 H18A . . 119.3 ?
C20 C19 C18 . . 118.79(18) ?
C20 C19 H19A . . 120.6 ?
C18 C19 H19A . . 120.6 ?
C19 C20 C15 . . 120.88(18) ?
C19 C20 O8 . . 123.37(18) ?
C15 C20 O8 . . 115.51(19) ?
C22 C21 C26 . . 120.83(18) ?
C22 C21 O8 . . 115.21(19) ?
C26 C21 O8 . . 123.78(18) ?
C21 C22 C23 . . 119.5(2) ?
C21 C22 H22A . . 120.3 ?
C23 C22 H22A . . 120.3 ?
C22 C23 C24 . . 120.70(19) ?
C22 C23 H23A . . 119.6 ?
C24 C23 H23A . . 119.6 ?
C25 C24 C23 . . 118.96(18) ?
C25 C24 C28 . . 121.8(2) ?
C23 C24 C28 . . 119.23(18) ?
C26 C25 C24 . . 120.7(2) ?
C26 C25 H25A . . 119.7 ?
C24 C25 H25A . . 119.7 ?
C21 C26 C25 . . 119.30(19) ?
C21 C26 H26A . . 120.4 ?
C25 C26 H26A . . 120.4 ?
O5 C27 O4 . . 125.2(2) ?
O5 C27 C17 . . 118.0(2) ?
O4 C27 C17 . . 116.79(19) ?
O7 C28 O6 . . 123.32(19) ?
O7 C28 C24 . . 122.1(2) ?
O6 C28 C24 . . 114.58(17) ?

loop_
_geom_bond_atom_site_label_1
_geom_bond_atom_site_label_2
_geom_bond_site_symmetry_2
_geom_bond_distance
_geom_bond_publ_flag
Cu1 O2 . 1.932(2) ?
Cu1 O2 2 1.932(2) ?
Cu1 O3 2 1.9605(19) ?
Cu1 O3 . 1.9605(19) ?
O1 C1 . 1.245(3) ?
OW1 HW1A . 0.850(10) ?
OW1 HW1B . 0.845(10) ?
O2 C1 . 1.278(3) ?
O3 C3 . 1.271(2) ?
O4 C27 . 1.258(3) ?
O5 C27 . 1.249(3) ?
O6 C28 . 1.317(3) ?
O6 H6A . 0.81(3) ?
O7 C28 . 1.215(3) ?
O8 C21 . 1.388(2) ?
O8 C20 . 1.395(2) ?
N1 C13 . 1.490(3) ?
N1 C12 . 1.494(3) ?
N1 H1A . 0.9000 ?
N1 H1B . 0.9000 ?
N2 C6 . 1.358(3) ?
N2 C14 . 1.461(3) ?
N2 C11 . 1.470(3) ?
N3 C5 . 1.312(3) ?
N3 C6 . 1.370(3) ?
N4 C7 . 1.341(3) ?
N4 C6 . 1.343(2) ?
N5 C8 . 1.348(3) ?
N5 C7 . 1.382(2) ?
N5 C9 . 1.486(3) ?
C1 C2 . 1.501(3) ?
C2 C8 . 1.371(3) ?
C2 C3 . 1.434(3) ?
C3 C4 . 1.450(3) ?
C4 C7 . 1.405(3) ?
C4 C5 . 1.408(3) ?
C5 H5A . 0.9300 ?
C8 H8A . 0.9300 ?
C9 C10 . 1.512(3) ?
C9 H9A . 0.9700 ?
C9 H9B . 0.9700 ?
C10 H10A . 0.9600 ?
C10 H10B . 0.9600 ?
C10 H10C . 0.9600 ?
C11 C12 . 1.506(3) ?
C11 H11A . 0.9700 ?
C11 H11B . 0.9700 ?
C12 H12A . 0.9700 ?
C12 H12B . 0.9700 ?
C13 C14 . 1.517(3) ?
C13 H13A . 0.9700 ?
C13 H13B . 0.9700 ?
C14 H14A . 0.9700 ?
C14 H14B . 0.9700 ?
C15 C16 . 1.373(3) ?
C15 C20 . 1.386(3) ?
C15 H15A . 0.9300 ?
C16 C17 . 1.390(3) ?
C16 H16A . 0.9300 ?
C17 C18 . 1.386(3) ?
C17 C27 . 1.510(3) ?
C18 C19 . 1.384(3) ?
C18 H18A . 0.9300 ?
C19 C20 . 1.381(3) ?
C19 H19A . 0.9300 ?
C21 C22 . 1.382(3) ?
C21 C26 . 1.386(3) ?
C22 C23 . 1.388(3) ?
C22 H22A . 0.9300 ?
C23 C24 . 1.391(3) ?
C23 H23A . 0.9300 ?
C24 C25 . 1.393(3) ?
C24 C28 . 1.495(3) ?
C25 C26 . 1.390(3) ?
C25 H25A . 0.9300 ?
C26 H26A . 0.9300 ?

loop_
_geom_hbond_atom_site_label_D
_geom_hbond_atom_site_label_H
_geom_hbond_atom_site_label_A
_geom_hbond_site_symmetry_A
_geom_hbond_distance_DH
_geom_hbond_distance_HA
_geom_hbond_distance_DA
_geom_hbond_angle_DHA
OW1 HW1A O4 2_556 0.850(10) 2.082(12) 2.921(3) 169(2)
OW1 HW1B O7 1_545 0.845(10) 2.08(3) 2.892(3) 161(2)
O6 H6A O5 1_465 0.81(3) 1.81(3) 2.582(3) 160(3)
N1 H1A O1 1_545 0.90 1.91 2.783(3) 162
N1 H1B O4 2_546 0.90 1.73 2.604(3) 164

loop_
_geom_torsion_atom_site_label_1
_geom_torsion_atom_site_label_2
_geom_torsion_atom_site_label_3
_geom_torsion_atom_site_label_4
_geom_torsion_site_symmetry_1
_geom_torsion_site_symmetry_2
_geom_torsion_site_symmetry_3
_geom_torsion_site_symmetry_4
_geom_torsion
_geom_torsion_publ_flag
O3 Cu1 O2 C1 2 . . . -148.18(18) ?
O3 Cu1 O2 C1 . . . . 31.82(18) ?
O2 Cu1 O3 C3 . . . . -22.22(17) ?
O2 Cu1 O3 C3 2 . . . 157.78(17) ?
Cu1 O2 C1 O1 . . . . 156.75(15) ?
Cu1 O2 C1 C2 . . . . -25.6(3) ?
O1 C1 C2 C8 . . . . 0.6(3) ?
O2 C1 C2 C8 . . . . -177.16(17) ?
O1 C1 C2 C3 . . . . 179.61(18) ?
O2 C1 C2 C3 . . . . 1.9(3) ?
Cu1 O3 C3 C2 . . . . 9.3(3) ?
Cu1 O3 C3 C4 . . . . -169.20(13) ?
C8 C2 C3 O3 . . . . -174.87(19) ?
C1 C2 C3 O3 . . . . 6.1(3) ?
C8 C2 C3 C4 . . . . 3.7(3) ?
C1 C2 C3 C4 . . . . -175.33(17) ?
O3 C3 C4 C7 . . . . 172.18(17) ?
C2 C3 C4 C7 . . . . -6.5(3) ?
O3 C3 C4 C5 . . . . -8.1(3) ?
C2 C3 C4 C5 . . . . 173.23(18) ?
C6 N3 C5 C4 . . . . -1.7(3) ?
C7 C4 C5 N3 . . . . -4.3(3) ?
C3 C4 C5 N3 . . . . 176.01(19) ?
C7 N4 C6 N2 . . . . 176.26(17) ?
C7 N4 C6 N3 . . . . -6.0(3) ?
C14 N2 C6 N4 . . . . -11.6(3) ?
C11 N2 C6 N4 . . . . -177.18(17) ?
C14 N2 C6 N3 . . . . 170.41(17) ?
C11 N2 C6 N3 . . . . 4.9(3) ?
C5 N3 C6 N4 . . . . 7.4(3) ?
C5 N3 C6 N2 . . . . -174.85(18) ?
C6 N4 C7 N5 . . . . 178.69(15) ?
C6 N4 C7 C4 . . . . -1.1(3) ?
C8 N5 C7 N4 . . . . 178.36(17) ?
C9 N5 C7 N4 . . . . -3.0(2) ?
C8 N5 C7 C4 . . . . -1.9(3) ?
C9 N5 C7 C4 . . . . 176.77(16) ?
C5 C4 C7 N4 . . . . 5.8(3) ?
C3 C4 C7 N4 . . . . -174.52(17) ?
C5 C4 C7 N5 . . . . -173.98(16) ?
C3 C4 C7 N5 . . . . 5.7(3) ?
C7 N5 C8 C2 . . . . -0.9(3) ?
C9 N5 C8 C2 . . . . -179.57(18) ?
C3 C2 C8 N5 . . . . -0.1(3) ?
C1 C2 C8 N5 . . . . 178.93(17) ?
C8 N5 C9 C10 . . . . -99.3(2) ?
C7 N5 C9 C10 . . . . 82.1(2) ?
C6 N2 C11 C12 . . . . 109.8(2) ?
C14 N2 C11 C12 . . . . -56.9(2) ?
C13 N1 C12 C11 . . . . -58.2(2) ?
N2 C11 C12 N1 . . . . 55.9(2) ?
C12 N1 C13 C14 . . . . 58.3(2) ?
C6 N2 C14 C13 . . . . -110.5(2) ?
C11 N2 C14 C13 . . . . 56.2(2) ?
N1 C13 C14 N2 . . . . -55.5(2) ?
C20 C15 C16 C17 . . . . 0.5(4) ?
C15 C16 C17 C18 . . . . -0.4(4) ?
C15 C16 C17 C27 . . . . -179.5(2) ?
C16 C17 C18 C19 . . . . 0.0(4) ?
C27 C17 C18 C19 . . . . 179.1(2) ?
C17 C18 C19 C20 . . . . 0.4(3) ?
C18 C19 C20 C15 . . . . -0.3(3) ?
C18 C19 C20 O8 . . . . -174.38(19) ?
C16 C15 C20 C19 . . . . -0.1(4) ?
C16 C15 C20 O8 . . . . 174.4(2) ?
C21 O8 C20 C19 . . . . -28.0(3) ?
C21 O8 C20 C15 . . . . 157.6(2) ?
C20 O8 C21 C22 . . . . 147.58(19) ?
C20 O8 C21 C26 . . . . -37.3(3) ?
C26 C21 C22 C23 . . . . 1.3(3) ?
O8 C21 C22 C23 . . . . 176.50(19) ?
C21 C22 C23 C24 . . . . 0.5(3) ?
C22 C23 C24 C25 . . . . -1.5(3) ?
C22 C23 C24 C28 . . . . -178.9(2) ?
C23 C24 C25 C26 . . . . 0.7(3) ?
C28 C24 C25 C26 . . . . 178.1(2) ?
C22 C21 C26 C25 . . . . -2.0(3) ?
O8 C21 C26 C25 . . . . -176.78(19) ?
C24 C25 C26 C21 . . . . 0.9(3) ?
C18 C17 C27 O5 . . . . -170.2(2) ?
C16 C17 C27 O5 . . . . 8.9(3) ?
C18 C17 C27 O4 . . . . 11.6(3) ?
C16 C17 C27 O4 . . . . -169.3(2) ?
C25 C24 C28 O7 . . . . -173.0(2) ?
C23 C24 C28 O7 . . . . 4.4(3) ?
C25 C24 C28 O6 . . . . 7.3(3) ?
C23 C24 C28 O6 . . . . -175.3(2) ?
